data_7245803
loop_
_publ_author_name
'Umar, Q.'
'Huang, Y.'
'Nazeer, A.'
'Yin, H.'
'Zhang, J. C.'
'Luo, M.'
'Meng, X. G.'

_publ_section_title
;
 Synthesis, characterization and anticancer activities of Zn2+, Cu2+, Co2+
 and Ni2+ complexes involving chiral amino alcohols
;
_journal_issue 49
_journal_name_full 'RSC Advances'
_journal_page_first 32119
_journal_page_last 32128
_journal_paper_doi 10.1039/D2RA05576G
_journal_volume 12
_journal_year 2022
_chemical_absolute_configuration ad
_chemical_formula_sum 'C18 H45 Cl2 N3 O3 Zn'
_chemical_formula_weight 487.84
_space_group_crystal_system orthorhombic
_space_group_IT_number 19
_space_group_name_Hall 'P 2ac 2ab'
_space_group_name_H-M_alt 'P 21 21 21'
_atom_sites_solution_hydrogens mixed
_audit_creation_method SHELXL-2013
_audit_update_record
;
2022-03-12 deposited with the CCDC.	2022-10-27 downloaded from the CCDC.
;
_cell_angle_alpha 90
_cell_angle_beta 90
_cell_angle_gamma 90
_cell_formula_units_Z 4
_cell_length_a 11.3519(12)
_cell_length_b 14.6691(13)
_cell_length_c 16.6580(16)
_cell_measurement_reflns_used 5911
_cell_measurement_temperature 293(2)
_cell_measurement_theta_max 50.701
_cell_measurement_theta_min 4.342
_cell_volume 2773.9(5)
_computing_cell_refinement 'Bruker SAINT'
_computing_data_collection 'Bruker APEX2'
_computing_data_reduction 'Bruker SAINT'
_computing_molecular_graphics 'Bruker SHELXTL'
_computing_publication_material 'Bruker SHELXTL'
_computing_structure_refinement 'SHELXL-2013 (Sheldrick, 2013)'
_computing_structure_solution 'SHELXS-97 (Sheldrick 2008)'
_diffrn_ambient_temperature 293(2)
_diffrn_measured_fraction_theta_full 0.999
_diffrn_measured_fraction_theta_max 0.999
_diffrn_measurement_device_type 'Bruker APEX-II CCD'
_diffrn_measurement_method '\f and \w scans'
_diffrn_radiation_type MoK\a
_diffrn_radiation_wavelength 0.71073
_diffrn_reflns_av_R_equivalents 0.0709
_diffrn_reflns_av_unetI/netI 0.0631
_diffrn_reflns_Laue_measured_fraction_full 0.999
_diffrn_reflns_Laue_measured_fraction_max 0.999
_diffrn_reflns_limit_h_max 13
_diffrn_reflns_limit_h_min -13
_diffrn_reflns_limit_k_max 17
_diffrn_reflns_limit_k_min -17
_diffrn_reflns_limit_l_max 20
_diffrn_reflns_limit_l_min -20
_diffrn_reflns_number 23297
_diffrn_reflns_point_group_measured_fraction_full 0.999
_diffrn_reflns_point_group_measured_fraction_max 0.999
_diffrn_reflns_theta_full 25.242
_diffrn_reflns_theta_max 25.499
_diffrn_reflns_theta_min 2.269
_exptl_absorpt_coefficient_mu 1.097
_exptl_absorpt_correction_T_max 0.7456
_exptl_absorpt_correction_T_min 0.5045
_exptl_absorpt_correction_type multi-scan
_exptl_absorpt_process_details sadabs
_exptl_crystal_colour colorless
_exptl_crystal_density_diffrn 1.168
_exptl_crystal_description prismatic
_exptl_crystal_F_000 1048
_exptl_crystal_size_max 0.170
_exptl_crystal_size_mid 0.140
_exptl_crystal_size_min 0.060
_refine_diff_density_max 0.304
_refine_diff_density_min -0.397
_refine_diff_density_rms 0.053
_refine_ls_abs_structure_details
; 
 Flack x determined using 1139 quotients [(I+)-(I-)]/[(I+)+(I-)] 
 (Parsons and Flack (2004), Acta Cryst. A60, s61). 
;
_refine_ls_abs_structure_Flack -0.001(11)
_refine_ls_extinction_method none
_refine_ls_goodness_of_fit_ref 1.026
_refine_ls_hydrogen_treatment mixed
_refine_ls_matrix_type full
_refine_ls_number_parameters 373
_refine_ls_number_reflns 5166
_refine_ls_number_restraints 289
_refine_ls_restrained_S_all 1.044
_refine_ls_R_factor_all 0.0935
_refine_ls_R_factor_gt 0.0514
_refine_ls_shift/su_max 0.024
_refine_ls_shift/su_mean 0.002
_refine_ls_structure_factor_coef Fsqd
_refine_ls_weighting_details 'w=1/[\s^2^(Fo^2^)+(0.0482P)^2^+1.3585P] where P=(Fo^2^+2Fc^2^)/3'
_refine_ls_weighting_scheme calc
_refine_ls_wR_factor_gt 0.1076
_refine_ls_wR_factor_ref 0.1299
_reflns_Friedel_coverage 0.773
_reflns_Friedel_fraction_full 1.000
_reflns_Friedel_fraction_max 1.000
_reflns_number_gt 3418
_reflns_number_total 5166
_reflns_threshold_expression 'I > 2\s(I)'
_cod_data_source_file d2ra05576g2.cif
_cod_data_source_block mo_dd21109_0m
_cod_database_code 7245803
_shelx_space_group_comment
; 
The symmetry employed for this shelxl refinement is uniquely defined 
by the following loop, which should always be used as a source of 
symmetry information in preference to the above space-group names. 
They are only intended as comments. 
;
_shelx_estimated_absorpt_t_min 0.835
_shelx_estimated_absorpt_t_max 0.937
_shelxl_version_number 2013-4

loop_
_space_group_symop_operation_xyz
'x, y, z'
'-x+1/2, -y, z+1/2'
'-x, y+1/2, -z+1/2'
'x+1/2, -y+1/2, -z'

loop_
_atom_site_label
_atom_site_type_symbol
_atom_site_fract_x
_atom_site_fract_y
_atom_site_fract_z
_atom_site_U_iso_or_equiv
_atom_site_adp_type
_atom_site_occupancy
_atom_site_site_symmetry_order
_atom_site_calc_flag
_atom_site_refinement_flags_posn
_atom_site_refinement_flags_adp
_atom_site_refinement_flags_occupancy
_atom_site_disorder_assembly
_atom_site_disorder_group
Zn1 Zn 0.37159(7) 0.74049(5) 0.34533(5) 0.0587(3) Uani 1 1 d D . . . .
O1 O 0.3005(6) 0.8593(4) 0.2806(4) 0.0898(18) Uani 1 1 d D . . . .
H1 H 0.324(6) 0.891(3) 0.240(3) 0.135 Uiso 1 1 d D U . . .
O2 O 0.1994(4) 0.6756(3) 0.3275(3) 0.0737(15) Uani 1 1 d D . . . .
H2 H 0.1281(16) 0.695(2) 0.336(4) 0.111 Uiso 1 1 d D U . . .
O3 O 0.4245(6) 0.6875(4) 0.2278(4) 0.0951(19) Uani 1 1 d D . . . .
H3 H 0.411(5) 0.639(4) 0.200(4) 0.143 Uiso 1 1 d D U . . .
N1 N 0.3148(6) 0.8225(4) 0.4407(4) 0.0710(18) Uani 1 1 d . . . . .
H1A H 0.2387 0.8014 0.4595 0.085 Uiso 1 1 calc R U . . .
H1B H 0.3703 0.8179 0.4848 0.085 Uiso 1 1 calc R U . . .
N2 N 0.3980(6) 0.6163(4) 0.4061(4) 0.0681(17) Uani 1 1 d . . . . .
H2A H 0.4433 0.5752 0.3724 0.082 Uiso 1 1 calc R U . . .
H2B H 0.4424 0.6272 0.4549 0.082 Uiso 1 1 calc R U . . .
N3 N 0.5471(5) 0.7855(4) 0.3389(5) 0.085(2) Uani 1 1 d . . . . .
H3A H 0.5477 0.8499 0.3256 0.102 Uiso 1 1 calc R U . . .
H3B H 0.5834 0.7785 0.3912 0.102 Uiso 1 1 calc R U . . .
C1 C 0.2404(9) 0.9190(6) 0.3360(7) 0.097(3) Uani 1 1 d D . . . .
H1C H 0.1602 0.8982 0.3440 0.116 Uiso 1 1 calc R U . . .
H1D H 0.2379 0.9804 0.3145 0.116 Uiso 1 1 calc R U . . .
C2 C 0.3056(10) 0.9185(5) 0.4145(7) 0.099(3) Uani 1 1 d D . . . .
H2C H 0.3850 0.9428 0.4060 0.118 Uiso 1 1 calc R U . A 1
C3 C 0.236(2) 0.9848(16) 0.4670(12) 0.150(5) Uani 0.7 1 d D U P B 1
H3C H 0.2067 1.0339 0.4337 0.180 Uiso 0.7 1 calc R U P B 1
H3D H 0.1693 0.9533 0.4899 0.180 Uiso 0.7 1 calc R U P B 1
C4 C 0.3049(16) 1.0226(14) 0.5303(14) 0.153(5) Uani 0.7 1 d D U P B 1
H4 H 0.3293 0.9712 0.5639 0.184 Uiso 0.7 1 calc R U P B 1
C5 C 0.4205(17) 1.0734(16) 0.5062(13) 0.156(5) Uani 0.7 1 d D U P B 1
H5A H 0.4675 1.0346 0.4726 0.235 Uiso 0.7 1 calc R U P B 1
H5B H 0.4640 1.0888 0.5537 0.235 Uiso 0.7 1 calc R U P B 1
H5C H 0.4010 1.1281 0.4775 0.235 Uiso 0.7 1 calc R U P B 1
C6 C 0.2337(18) 1.0853(14) 0.5843(12) 0.159(5) Uani 0.7 1 d D U P B 1
H6A H 0.1568 1.0597 0.5927 0.239 Uiso 0.7 1 calc R U P B 1
H6B H 0.2262 1.1440 0.5594 0.239 Uiso 0.7 1 calc R U P B 1
H6C H 0.2729 1.0917 0.6350 0.239 Uiso 0.7 1 calc R U P B 1
C3' C 0.258(5) 0.970(3) 0.495(2) 0.151(5) Uani 0.3 1 d D U P B 2
H3'1 H 0.1772 0.9519 0.5035 0.181 Uiso 0.3 1 calc R U P B 2
H3'2 H 0.3038 0.9480 0.5401 0.181 Uiso 0.3 1 calc R U P B 2
C4' C 0.264(4) 1.073(3) 0.494(3) 0.152(5) Uani 0.3 1 d D U P B 2
H4' H 0.2700 1.0982 0.4398 0.182 Uiso 0.3 1 calc R U P B 2
C5' C 0.382(4) 1.075(4) 0.540(3) 0.157(5) Uani 0.3 1 d D U P B 2
H5'1 H 0.3685 1.0912 0.5950 0.235 Uiso 0.3 1 calc R U P B 2
H5'2 H 0.4333 1.1200 0.5159 0.235 Uiso 0.3 1 calc R U P B 2
H5'3 H 0.4191 1.0165 0.5373 0.235 Uiso 0.3 1 calc R U P B 2
C6' C 0.172(4) 1.122(4) 0.546(3) 0.156(6) Uani 0.3 1 d D U P B 2
H6'1 H 0.1454 1.0823 0.5872 0.235 Uiso 0.3 1 calc R U P B 2
H6'2 H 0.1071 1.1401 0.5125 0.235 Uiso 0.3 1 calc R U P B 2
H6'3 H 0.2075 1.1755 0.5691 0.235 Uiso 0.3 1 calc R U P B 2
C7 C 0.2045(8) 0.5836(5) 0.3546(6) 0.083(3) Uani 1 1 d D . . . .
H7A H 0.2329 0.5450 0.3114 0.100 Uiso 1 1 calc R U . . .
H7B H 0.1260 0.5633 0.3690 0.100 Uiso 1 1 calc R U . . .
C8 C 0.2846(8) 0.5743(5) 0.4260(5) 0.069(2) Uani 1 1 d D . . . .
H8 H 0.2499 0.6092 0.4702 0.083 Uiso 1 1 calc R U . C 1
C9 C 0.275(2) 0.4726(14) 0.4475(16) 0.071(7) Uani 0.5 1 d D U P D 1
H9A H 0.3097 0.4360 0.4050 0.085 Uiso 0.5 1 calc R U P D 1
H9B H 0.1932 0.4555 0.4531 0.085 Uiso 0.5 1 calc R U P D 1
C10 C 0.343(2) 0.4553(11) 0.5287(11) 0.117(6) Uani 0.7 1 d D U P D 1
H10 H 0.4253 0.4743 0.5315 0.140 Uiso 0.7 1 calc R U P D 1
C11 C 0.257(3) 0.493(2) 0.595(2) 0.186(14) Uani 0.5 1 d D U P D 1
H11A H 0.2531 0.5583 0.5904 0.279 Uiso 0.5 1 calc R U P D 1
H11B H 0.2861 0.4765 0.6467 0.279 Uiso 0.5 1 calc R U P D 1
H11C H 0.1802 0.4676 0.5868 0.279 Uiso 0.5 1 calc R U P D 1
C12 C 0.314(3) 0.3509(16) 0.548(3) 0.191(16) Uani 0.5 1 d D U P D 1
H12A H 0.3155 0.3416 0.6053 0.287 Uiso 0.5 1 calc R U P D 1
H12B H 0.3712 0.3124 0.5231 0.287 Uiso 0.5 1 calc R U P D 1
H12C H 0.2367 0.3360 0.5282 0.287 Uiso 0.5 1 calc R U P D 1
C9' C 0.312(3) 0.4761(16) 0.458(2) 0.091(10) Uani 0.5 1 d D U P D 2
H9'1 H 0.2386 0.4516 0.4787 0.109 Uiso 0.5 1 calc R U P D 2
H9'2 H 0.3336 0.4393 0.4123 0.109 Uiso 0.5 1 calc R U P D 2
C10' C 0.407(4) 0.458(2) 0.524(2) 0.15(2) Uani 0.3 1 d D U P D 2
H10' H 0.4862 0.4793 0.5098 0.182 Uiso 0.3 1 calc R U P D 2
C11' C 0.353(3) 0.5056(19) 0.5998(17) 0.140(10) Uani 0.5 1 d D U P D 2
H11D H 0.3526 0.5704 0.5922 0.210 Uiso 0.5 1 calc R U P D 2
H11E H 0.3997 0.4908 0.6461 0.210 Uiso 0.5 1 calc R U P D 2
H11F H 0.2739 0.4844 0.6077 0.210 Uiso 0.5 1 calc R U P D 2
C12' C 0.398(3) 0.3540(17) 0.541(2) 0.142(11) Uani 0.5 1 d D U P D 2
H12D H 0.3526 0.3253 0.4994 0.214 Uiso 0.5 1 calc R U P D 2
H12E H 0.3594 0.3446 0.5918 0.214 Uiso 0.5 1 calc R U P D 2
H12F H 0.4751 0.3280 0.5427 0.214 Uiso 0.5 1 calc R U P D 2
C13 C 0.5385(10) 0.7247(7) 0.2076(6) 0.116(3) Uani 1 1 d D U . . .
H13A H 0.5279 0.7834 0.1818 0.140 Uiso 1 1 calc R U . . .
H13B H 0.5771 0.6845 0.1696 0.140 Uiso 1 1 calc R U . . .
C14 C 0.6166(8) 0.7364(6) 0.2799(7) 0.108(2) Uani 1 1 d D U . . .
H14 H 0.6305 0.6753 0.3019 0.129 Uiso 1 1 calc R U . E 1
C15 C 0.7409(12) 0.7865(9) 0.2773(10) 0.107(2) Uani 0.7 1 d D U P F 1
H15A H 0.7299 0.8476 0.2564 0.128 Uiso 0.7 1 calc R U P F 1
H15B H 0.7708 0.7920 0.3317 0.128 Uiso 0.7 1 calc R U P F 1
C16 C 0.8304(11) 0.7386(9) 0.2273(10) 0.109(3) Uani 0.7 1 d D U P F 1
H16 H 0.7982 0.7306 0.1731 0.131 Uiso 0.7 1 calc R U P F 1
C17 C 0.8715(19) 0.6497(11) 0.2565(13) 0.112(4) Uani 0.7 1 d D U P F 1
H17A H 0.9145 0.6579 0.3056 0.169 Uiso 0.7 1 calc R U P F 1
H17B H 0.9219 0.6224 0.2170 0.169 Uiso 0.7 1 calc R U P F 1
H17C H 0.8050 0.6108 0.2660 0.169 Uiso 0.7 1 calc R U P F 1
C18 C 0.9307(15) 0.8139(10) 0.2239(13) 0.116(4) Uani 0.7 1 d D U P F 1
H18A H 0.9054 0.8671 0.2527 0.173 Uiso 0.7 1 calc R U P F 1
H18B H 0.9461 0.8298 0.1690 0.173 Uiso 0.7 1 calc R U P F 1
H18C H 1.0013 0.7903 0.2479 0.173 Uiso 0.7 1 calc R U P F 1
C15' C 0.7168(18) 0.773(2) 0.2197(18) 0.107(3) Uani 0.3 1 d D U P F 2
H15C H 0.7214 0.7359 0.1714 0.129 Uiso 0.3 1 calc R U P F 2
H15D H 0.7042 0.8361 0.2051 0.129 Uiso 0.3 1 calc R U P F 2
C16' C 0.822(2) 0.761(2) 0.271(2) 0.109(3) Uani 0.3 1 d D U P F 2
H16' H 0.8230 0.7983 0.3199 0.131 Uiso 0.3 1 calc R U P F 2
C17' C 0.847(5) 0.658(2) 0.283(3) 0.112(4) Uani 0.3 1 d D U P F 2
H17D H 0.7744 0.6242 0.2790 0.168 Uiso 0.3 1 calc R U P F 2
H17E H 0.8801 0.6482 0.3358 0.168 Uiso 0.3 1 calc R U P F 2
H17F H 0.9012 0.6366 0.2434 0.168 Uiso 0.3 1 calc R U P F 2
C18' C 0.933(4) 0.778(2) 0.211(3) 0.112(4) Uani 0.3 1 d D U P F 2
H18D H 0.9085 0.8147 0.1664 0.168 Uiso 0.3 1 calc R U P F 2
H18E H 0.9612 0.7202 0.1915 0.168 Uiso 0.3 1 calc R U P F 2
H18F H 0.9952 0.8083 0.2394 0.168 Uiso 0.3 1 calc R U P F 2
Cl1 Cl 0.4922(3) 0.48796(16) 0.2539(2) 0.1223(10) Uani 1 1 d . . . . .
Cl2 Cl 0.0387(2) 0.7555(2) 0.45688(14) 0.1033(8) Uani 1 1 d . . . . .

loop_
_atom_site_aniso_label
_atom_site_aniso_U_11
_atom_site_aniso_U_22
_atom_site_aniso_U_33
_atom_site_aniso_U_23
_atom_site_aniso_U_13
_atom_site_aniso_U_12
Zn1 0.0586(5) 0.0483(4) 0.0692(4) -0.0012(4) 0.0068(4) 0.0000(4)
O1 0.100(5) 0.075(4) 0.094(4) 0.024(3) 0.001(4) 0.006(3)
O2 0.060(3) 0.072(3) 0.090(4) -0.003(3) 0.000(3) -0.004(3)
O3 0.116(5) 0.082(4) 0.087(4) -0.011(3) 0.026(4) 0.001(4)
N1 0.060(4) 0.077(4) 0.076(4) -0.010(3) -0.005(3) 0.009(3)
N2 0.063(5) 0.056(3) 0.085(4) -0.001(3) 0.004(3) 0.000(3)
N3 0.067(4) 0.068(4) 0.121(5) 0.019(4) 0.018(5) -0.003(3)
C1 0.086(7) 0.061(5) 0.143(10) 0.010(6) 0.017(7) 0.019(5)
C2 0.099(8) 0.050(5) 0.147(10) -0.032(6) 0.023(8) -0.002(5)
C3 0.126(9) 0.139(8) 0.186(12) -0.098(8) 0.031(8) -0.013(7)
C4 0.130(9) 0.144(8) 0.185(11) -0.098(8) 0.032(8) -0.014(7)
C5 0.133(10) 0.152(9) 0.184(12) -0.099(9) 0.029(9) -0.019(8)
C6 0.134(10) 0.155(9) 0.188(12) -0.093(9) 0.033(9) -0.013(8)
C3' 0.126(9) 0.140(8) 0.186(12) -0.098(8) 0.031(8) -0.013(7)
C4' 0.128(9) 0.143(8) 0.185(11) -0.098(8) 0.031(8) -0.013(7)
C5' 0.131(11) 0.151(9) 0.188(12) -0.096(9) 0.032(9) -0.015(8)
C6' 0.132(12) 0.150(11) 0.187(14) -0.095(11) 0.031(11) -0.008(10)
C7 0.082(6) 0.066(5) 0.102(7) -0.008(5) 0.002(6) -0.015(4)
C8 0.071(6) 0.049(4) 0.088(6) -0.001(4) 0.011(5) 0.001(4)
C9 0.060(11) 0.063(10) 0.090(12) 0.009(8) -0.003(9) -0.012(8)
C10 0.147(13) 0.084(9) 0.120(11) 0.021(8) -0.004(10) 0.022(8)
C11 0.22(2) 0.20(2) 0.14(2) 0.055(18) 0.04(2) 0.00(2)
C12 0.22(3) 0.14(2) 0.21(2) 0.051(19) 0.00(2) 0.00(2)
C9' 0.104(16) 0.074(12) 0.094(14) -0.003(9) -0.007(11) -0.015(10)
C10' 0.15(3) 0.15(3) 0.16(3) 0.005(13) 0.000(14) -0.005(13)
C11' 0.17(2) 0.139(17) 0.110(16) 0.012(14) -0.020(17) 0.008(18)
C12' 0.15(2) 0.093(15) 0.19(2) 0.042(15) -0.027(19) 0.011(15)
C13 0.158(10) 0.083(7) 0.108(6) 0.003(6) 0.076(5) 0.011(7)
C14 0.084(5) 0.073(4) 0.167(6) 0.016(5) 0.052(4) 0.003(4)
C15 0.080(4) 0.079(4) 0.162(6) 0.009(5) 0.046(5) -0.002(4)
C16 0.079(4) 0.085(5) 0.163(6) 0.005(5) 0.040(5) -0.003(4)
C17 0.076(7) 0.093(6) 0.168(9) -0.012(7) 0.038(7) 0.001(6)
C18 0.085(6) 0.090(7) 0.172(8) 0.011(7) 0.028(6) -0.011(6)
C15' 0.079(5) 0.080(5) 0.163(6) 0.009(5) 0.045(5) 0.000(4)
C16' 0.079(5) 0.084(5) 0.165(7) 0.006(5) 0.040(5) -0.003(4)
C17' 0.077(8) 0.092(7) 0.167(9) -0.004(8) 0.039(8) 0.002(7)
C18' 0.083(7) 0.085(8) 0.168(9) 0.008(8) 0.031(7) -0.007(8)
Cl1 0.136(2) 0.0651(14) 0.166(2) -0.0331(16) 0.0487(19) 0.0131(15)
Cl2 0.0811(15) 0.1117(18) 0.1171(16) -0.0096(18) 0.0383(13) -0.0036(16)

loop_
_atom_type_symbol
_atom_type_description
_atom_type_scat_dispersion_real
_atom_type_scat_dispersion_imag
_atom_type_scat_source
C C 0.0033 0.0016 'International Tables Vol C Tables 4.2.6.8 and 6.1.1.4'
H H 0.0000 0.0000 'International Tables Vol C Tables 4.2.6.8 and 6.1.1.4'
Cl Cl 0.1484 0.1585 'International Tables Vol C Tables 4.2.6.8 and 6.1.1.4'
N N 0.0061 0.0033 'International Tables Vol C Tables 4.2.6.8 and 6.1.1.4'
O O 0.0106 0.0060 'International Tables Vol C Tables 4.2.6.8 and 6.1.1.4'
Zn Zn 0.2839 1.4301 'International Tables Vol C Tables 4.2.6.8 and 6.1.1.4'

loop_
_geom_angle_atom_site_label_1
_geom_angle_atom_site_label_2
_geom_angle_atom_site_label_3
_geom_angle
_geom_angle_site_symmetry_1
_geom_angle_site_symmetry_3
_geom_angle_publ_flag
N1 Zn1 N3 98.6(3) . . ?
N1 Zn1 N2 100.1(2) . . ?
N3 Zn1 N2 99.3(3) . . ?
N1 Zn1 O3 165.1(2) . . ?
N3 Zn1 O3 78.8(3) . . ?
N2 Zn1 O3 94.8(2) . . ?
N1 Zn1 O2 94.5(2) . . ?
N3 Zn1 O2 166.9(3) . . ?
N2 Zn1 O2 79.4(2) . . ?
O3 Zn1 O2 88.2(2) . . ?
N1 Zn1 O1 78.7(2) . . ?
N3 Zn1 O1 94.2(2) . . ?
N2 Zn1 O1 166.5(2) . . ?
O3 Zn1 O1 86.8(2) . . ?
O2 Zn1 O1 87.2(2) . . ?
C1 O1 Zn1 109.9(5) . . ?
C1 O1 H1 109(2) . . ?
Zn1 O1 H1 134(3) . . ?
C7 O2 Zn1 109.4(5) . . ?
C7 O2 H2 107(2) . . ?
Zn1 O2 H2 132(3) . . ?
C13 O3 Zn1 108.6(5) . . ?
C13 O3 H3 110(3) . . ?
Zn1 O3 H3 136(3) . . ?
C2 N1 Zn1 110.2(5) . . ?
C2 N1 H1A 109.6 . . ?
Zn1 N1 H1A 109.6 . . ?
C2 N1 H1B 109.6 . . ?
Zn1 N1 H1B 109.6 . . ?
H1A N1 H1B 108.1 . . ?
C8 N2 Zn1 110.3(4) . . ?
C8 N2 H2A 109.6 . . ?
Zn1 N2 H2A 109.6 . . ?
C8 N2 H2B 109.6 . . ?
Zn1 N2 H2B 109.6 . . ?
H2A N2 H2B 108.1 . . ?
C14 N3 Zn1 113.2(6) . . ?
C14 N3 H3A 108.9 . . ?
Zn1 N3 H3A 108.9 . . ?
C14 N3 H3B 108.9 . . ?
Zn1 N3 H3B 108.9 . . ?
H3A N3 H3B 107.7 . . ?
O1 C1 C2 108.7(7) . . ?
O1 C1 H1C 109.9 . . ?
C2 C1 H1C 109.9 . . ?
O1 C1 H1D 109.9 . . ?
C2 C1 H1D 109.9 . . ?
H1C C1 H1D 108.3 . . ?
N1 C2 C1 107.2(7) . . ?
N1 C2 C3 118.4(14) . . ?
C1 C2 C3 104.0(11) . . ?
N1 C2 C3' 102.9(18) . . ?
C1 C2 C3' 123(2) . . ?
N1 C2 H2C 108.9 . . ?
C1 C2 H2C 108.9 . . ?
C3 C2 H2C 108.9 . . ?
C4 C3 C2 113.1(16) . . ?
C4 C3 H3C 109.0 . . ?
C2 C3 H3C 109.0 . . ?
C4 C3 H3D 109.0 . . ?
C2 C3 H3D 109.0 . . ?
H3C C3 H3D 107.8 . . ?
C3 C4 C6 112.6(16) . . ?
C3 C4 C5 117(2) . . ?
C6 C4 C5 108.1(15) . . ?
C3 C4 H4 106.1 . . ?
C6 C4 H4 106.1 . . ?
C5 C4 H4 106.1 . . ?
C4 C5 H5A 109.5 . . ?
C4 C5 H5B 109.5 . . ?
H5A C5 H5B 109.5 . . ?
C4 C5 H5C 109.5 . . ?
H5A C5 H5C 109.5 . . ?
H5B C5 H5C 109.5 . . ?
C4 C6 H6A 109.5 . . ?
C4 C6 H6B 109.5 . . ?
H6A C6 H6B 109.5 . . ?
C4 C6 H6C 109.5 . . ?
H6A C6 H6C 109.5 . . ?
H6B C6 H6C 109.5 . . ?
C4' C3' C2 116(3) . . ?
C4' C3' H3'1 108.2 . . ?
C2 C3' H3'1 108.2 . . ?
C4' C3' H3'2 108.2 . . ?
C2 C3' H3'2 108.2 . . ?
H3'1 C3' H3'2 107.3 . . ?
C3' C4' C6' 116(4) . . ?
C3' C4' C5' 93(4) . . ?
C6' C4' C5' 108(3) . . ?
C3' C4' H4' 112.7 . . ?
C6' C4' H4' 112.7 . . ?
C5' C4' H4' 112.7 . . ?
C4' C5' H5'1 109.5 . . ?
C4' C5' H5'2 109.5 . . ?
H5'1 C5' H5'2 109.5 . . ?
C4' C5' H5'3 109.5 . . ?
H5'1 C5' H5'3 109.5 . . ?
H5'2 C5' H5'3 109.5 . . ?
C4' C6' H6'1 109.5 . . ?
C4' C6' H6'2 109.5 . . ?
H6'1 C6' H6'2 109.5 . . ?
C4' C6' H6'3 109.5 . . ?
H6'1 C6' H6'3 109.5 . . ?
H6'2 C6' H6'3 109.5 . . ?
O2 C7 C8 111.2(7) . . ?
O2 C7 H7A 109.4 . . ?
C8 C7 H7A 109.4 . . ?
O2 C7 H7B 109.4 . . ?
C8 C7 H7B 109.4 . . ?
H7A C7 H7B 108.0 . . ?
N2 C8 C7 108.3(7) . . ?
N2 C8 C9 121.4(13) . . ?
C7 C8 C9 103.3(11) . . ?
N2 C8 C9' 106.8(13) . . ?
C7 C8 C9' 118.4(13) . . ?
N2 C8 H8 107.7 . . ?
C7 C8 H8 107.7 . . ?
C9 C8 H8 107.7 . . ?
C8 C9 C10 108.8(16) . . ?
C8 C9 H9A 109.9 . . ?
C10 C9 H9A 109.9 . . ?
C8 C9 H9B 109.9 . . ?
C10 C9 H9B 109.9 . . ?
H9A C9 H9B 108.3 . . ?
C11 C10 C9 104(2) . . ?
C11 C10 C12 93.9(16) . . ?
C9 C10 C12 103(2) . . ?
C11 C10 H10 117.4 . . ?
C9 C10 H10 117.4 . . ?
C12 C10 H10 117.4 . . ?
C10 C11 H11A 109.5 . . ?
C10 C11 H11B 109.5 . . ?
H11A C11 H11B 109.5 . . ?
C10 C11 H11C 109.5 . . ?
H11A C11 H11C 109.5 . . ?
H11B C11 H11C 109.5 . . ?
C10 C12 H12A 109.5 . . ?
C10 C12 H12B 109.5 . . ?
H12A C12 H12B 109.5 . . ?
C10 C12 H12C 109.5 . . ?
H12A C12 H12C 109.5 . . ?
H12B C12 H12C 109.5 . . ?
C10' C9' C8 122(2) . . ?
C10' C9' H9'1 106.8 . . ?
C8 C9' H9'1 106.8 . . ?
C10' C9' H9'2 106.8 . . ?
C8 C9' H9'2 106.8 . . ?
H9'1 C9' H9'2 106.6 . . ?
C9' C10' C12' 104(3) . . ?
C9' C10' C11' 103(3) . . ?
C12' C10' C11' 105(3) . . ?
C9' C10' H10' 114.5 . . ?
C12' C10' H10' 114.5 . . ?
C11' C10' H10' 114.5 . . ?
C10' C11' H11D 109.5 . . ?
C10' C11' H11E 109.5 . . ?
H11D C11' H11E 109.5 . . ?
C10' C11' H11F 109.5 . . ?
H11D C11' H11F 109.5 . . ?
H11E C11' H11F 109.5 . . ?
C10' C12' H12D 109.5 . . ?
C10' C12' H12E 109.5 . . ?
H12D C12' H12E 109.5 . . ?
C10' C12' H12F 109.5 . . ?
H12D C12' H12F 109.5 . . ?
H12E C12' H12F 109.5 . . ?
O3 C13 C14 112.6(7) . . ?
O3 C13 H13A 109.1 . . ?
C14 C13 H13A 109.1 . . ?
O3 C13 H13B 109.1 . . ?
C14 C13 H13B 109.1 . . ?
H13A C13 H13B 107.8 . . ?
N3 C14 C13 106.1(8) . . ?
N3 C14 C15 105.8(8) . . ?
C13 C14 C15 123.5(10) . . ?
N3 C14 C15' 130.0(15) . . ?
C13 C14 C15' 87.4(11) . . ?
N3 C14 H14 106.8 . . ?
C13 C14 H14 106.8 . . ?
C15 C14 H14 106.8 . . ?
C16 C15 C14 113.7(11) . . ?
C16 C15 H15A 108.8 . . ?
C14 C15 H15A 108.8 . . ?
C16 C15 H15B 108.8 . . ?
C14 C15 H15B 108.8 . . ?
H15A C15 H15B 107.7 . . ?
C17 C16 C15 116.8(13) . . ?
C17 C16 C18 113.7(14) . . ?
C15 C16 C18 100.4(12) . . ?
C17 C16 H16 108.5 . . ?
C15 C16 H16 108.5 . . ?
C18 C16 H16 108.5 . . ?
C16 C17 H17A 109.5 . . ?
C16 C17 H17B 109.5 . . ?
H17A C17 H17B 109.5 . . ?
C16 C17 H17C 109.5 . . ?
H17A C17 H17C 109.5 . . ?
H17B C17 H17C 109.5 . . ?
C16 C18 H18A 109.5 . . ?
C16 C18 H18B 109.5 . . ?
H18A C18 H18B 109.5 . . ?
C16 C18 H18C 109.5 . . ?
H18A C18 H18C 109.5 . . ?
H18B C18 H18C 109.5 . . ?
C16' C15' C14 100(2) . . ?
C16' C15' H15C 111.7 . . ?
C14 C15' H15C 111.7 . . ?
C16' C15' H15D 111.8 . . ?
C14 C15' H15D 111.7 . . ?
H15C C15' H15D 109.5 . . ?
C15' C16' C17' 109(4) . . ?
C15' C16' C18' 105(3) . . ?
C17' C16' C18' 95.1(18) . . ?
C15' C16' H16' 115.1 . . ?
C17' C16' H16' 115.1 . . ?
C18' C16' H16' 115.1 . . ?
C16' C17' H17D 109.5 . . ?
C16' C17' H17E 109.5 . . ?
H17D C17' H17E 109.5 . . ?
C16' C17' H17F 109.5 . . ?
H17D C17' H17F 109.5 . . ?
H17E C17' H17F 109.5 . . ?
C16' C18' H18D 109.5 . . ?
C16' C18' H18E 109.5 . . ?
H18D C18' H18E 109.5 . . ?
C16' C18' H18F 109.5 . . ?
H18D C18' H18F 109.5 . . ?
H18E C18' H18F 109.5 . . ?

loop_
_geom_bond_atom_site_label_1
_geom_bond_atom_site_label_2
_geom_bond_distance
_geom_bond_site_symmetry_2
_geom_bond_publ_flag
Zn1 N1 2.094(6) . ?
Zn1 N3 2.101(6) . ?
Zn1 N2 2.105(6) . ?
Zn1 O3 2.191(6) . ?
Zn1 O2 2.194(5) . ?
Zn1 O1 2.203(5) . ?
O1 C1 1.443(10) . ?
O1 H1 0.860(13) . ?
O2 C7 1.423(9) . ?
O2 H2 0.867(13) . ?
O3 C13 1.444(11) . ?
O3 H3 0.863(13) . ?
N1 C2 1.477(10) . ?
N1 H1A 0.9700 . ?
N1 H1B 0.9700 . ?
N2 C8 1.466(10) . ?
N2 H2A 0.9700 . ?
N2 H2B 0.9700 . ?
N3 C14 1.451(10) . ?
N3 H3A 0.9700 . ?
N3 H3B 0.9700 . ?
C1 C2 1.502(14) . ?
C1 H1C 0.9700 . ?
C1 H1D 0.9700 . ?
C2 C3 1.525(17) . ?
C2 C3' 1.62(2) . ?
C2 H2C 0.9800 . ?
C3 C4 1.42(2) . ?
C3 H3C 0.9700 . ?
C3 H3D 0.9700 . ?
C4 C6 1.519(18) . ?
C4 C5 1.56(2) . ?
C4 H4 0.9800 . ?
C5 H5A 0.9600 . ?
C5 H5B 0.9600 . ?
C5 H5C 0.9600 . ?
C6 H6A 0.9600 . ?
C6 H6B 0.9600 . ?
C6 H6C 0.9600 . ?
C3' C4' 1.51(3) . ?
C3' H3'1 0.9700 . ?
C3' H3'2 0.9700 . ?
C4' C6' 1.53(2) . ?
C4' C5' 1.55(3) . ?
C4' H4' 0.9800 . ?
C5' H5'1 0.9600 . ?
C5' H5'2 0.9600 . ?
C5' H5'3 0.9600 . ?
C6' H6'1 0.9600 . ?
C6' H6'2 0.9600 . ?
C6' H6'3 0.9600 . ?
C7 C8 1.504(12) . ?
C7 H7A 0.9700 . ?
C7 H7B 0.9700 . ?
C8 C9 1.537(19) . ?
C8 C9' 1.57(2) . ?
C8 H8 0.9800 . ?
C9 C10 1.58(2) . ?
C9 H9A 0.9700 . ?
C9 H9B 0.9700 . ?
C10 C11 1.56(2) . ?
C10 C12 1.60(2) . ?
C10 H10 0.9800 . ?
C11 H11A 0.9600 . ?
C11 H11B 0.9600 . ?
C11 H11C 0.9600 . ?
C12 H12A 0.9600 . ?
C12 H12B 0.9600 . ?
C12 H12C 0.9600 . ?
C9' C10' 1.55(3) . ?
C9' H9'1 0.9700 . ?
C9' H9'2 0.9700 . ?
C10' C12' 1.56(3) . ?
C10' C11' 1.57(3) . ?
C10' H10' 0.9800 . ?
C11' H11D 0.9600 . ?
C11' H11E 0.9600 . ?
C11' H11F 0.9600 . ?
C12' H12D 0.9600 . ?
C12' H12E 0.9600 . ?
C12' H12F 0.9600 . ?
C13 C14 1.505(14) . ?
C13 H13A 0.9700 . ?
C13 H13B 0.9700 . ?
C14 C15 1.592(14) . ?
C14 C15' 1.61(2) . ?
C14 H14 0.9800 . ?
C15 C16 1.490(15) . ?
C15 H15A 0.9700 . ?
C15 H15B 0.9700 . ?
C16 C17 1.467(16) . ?
C16 C18 1.588(16) . ?
C16 H16 0.9800 . ?
C17 H17A 0.9600 . ?
C17 H17B 0.9600 . ?
C17 H17C 0.9600 . ?
C18 H18A 0.9600 . ?
C18 H18B 0.9600 . ?
C18 H18C 0.9600 . ?
C15' C16' 1.48(2) . ?
C15' H15C 0.9700 . ?
C15' H15D 0.9700 . ?
C16' C17' 1.56(2) . ?
C16' C18' 1.62(3) . ?
C16' H16' 0.9800 . ?
C17' H17D 0.9600 . ?
C17' H17E 0.9600 . ?
C17' H17F 0.9600 . ?
C18' H18D 0.9600 . ?
C18' H18E 0.9600 . ?
C18' H18F 0.9600 . ?

loop_
_geom_hbond_atom_site_label_D
_geom_hbond_atom_site_label_H
_geom_hbond_atom_site_label_A
_geom_hbond_distance_DH
_geom_hbond_distance_HA
_geom_hbond_distance_DA
_geom_hbond_angle_DHA
_geom_hbond_site_symmetry_A
N3 H3B Cl2 0.97 2.63 3.456(8) 143.4 4_566
N3 H3A Cl1 0.97 2.46 3.378(7) 157.3 3_655
N2 H2B Cl2 0.97 2.51 3.361(7) 145.9 4_566
N2 H2A Cl1 0.97 2.42 3.334(7) 157.2 .
N1 H1B Cl2 0.97 2.40 3.268(7) 148.7 4_566
N1 H1A Cl2 0.97 2.37 3.296(7) 159.9 .
O3 H3 Cl1 0.863(13) 2.56(8) 3.057(6) 118(7) .
O2 H2 Cl2 0.867(13) 2.43(6) 3.058(6) 130(6) .
O1 H1 Cl1 0.860(13) 2.53(7) 3.071(7) 122(7) 3_655
O1 H1 Cl1 0.860(13) 2.53(7) 3.071(7) 122(7) 3_655
O2 H2 Cl2 0.867(13) 2.43(6) 3.058(6) 130(6) .
O3 H3 Cl1 0.863(13) 2.56(8) 3.057(6) 118(7) .
N1 H1A Cl2 0.97 2.37 3.296(7) 159.9 .
N1 H1B Cl2 0.97 2.40 3.268(7) 148.7 4_566
N2 H2A Cl1 0.97 2.42 3.334(7) 157.2 .
N2 H2B Cl2 0.97 2.51 3.361(7) 145.9 4_566
N3 H3A Cl1 0.97 2.46 3.378(7) 157.3 3_655
N3 H3B Cl2 0.97 2.63 3.456(8) 143.4 4_566

loop_
_geom_torsion_atom_site_label_1
_geom_torsion_atom_site_label_2
_geom_torsion_atom_site_label_3
_geom_torsion_atom_site_label_4
_geom_torsion
_geom_torsion_site_symmetry_1
_geom_torsion_site_symmetry_2
_geom_torsion_site_symmetry_3
_geom_torsion_site_symmetry_4
_geom_torsion_publ_flag
Zn1 O1 C1 C2 36.1(9) . . . . ?
Zn1 N1 C2 C1 47.2(9) . . . . ?
Zn1 N1 C2 C3 164.4(11) . . . . ?
Zn1 N1 C2 C3' 179(2) . . . . ?
O1 C1 C2 N1 -55.1(10) . . . . ?
O1 C1 C2 C3 178.7(13) . . . . ?
O1 C1 C2 C3' -174(2) . . . . ?
N1 C2 C3 C4 85(3) . . . . ?
C1 C2 C3 C4 -156(2) . . . . ?
C3' C2 C3 C4 41(7) . . . . ?
C2 C3 C4 C6 -177.4(18) . . . . ?
C2 C3 C4 C5 56(3) . . . . ?
N1 C2 C3' C4' 167(4) . . . . ?
C1 C2 C3' C4' -72(5) . . . . ?
C3 C2 C3' C4' -51(6) . . . . ?
C2 C3' C4' C6' 152(4) . . . . ?
C2 C3' C4' C5' -97(5) . . . . ?
Zn1 O2 C7 C8 34.3(8) . . . . ?
Zn1 N2 C8 C7 42.7(7) . . . . ?
Zn1 N2 C8 C9 161.8(13) . . . . ?
Zn1 N2 C8 C9' 171.3(14) . . . . ?
O2 C7 C8 N2 -51.8(9) . . . . ?
O2 C7 C8 C9 178.3(14) . . . . ?
O2 C7 C8 C9' -173.4(17) . . . . ?
N2 C8 C9 C10 66(2) . . . . ?
C7 C8 C9 C10 -172.8(16) . . . . ?
C9' C8 C9 C10 33(7) . . . . ?
C8 C9 C10 C11 76(2) . . . . ?
C8 C9 C10 C12 174(2) . . . . ?
N2 C8 C9' C10' 49(3) . . . . ?
C7 C8 C9' C10' 171(3) . . . . ?
C9 C8 C9' C10' -160(11) . . . . ?
C8 C9' C10' C12' 176(3) . . . . ?
C8 C9' C10' C11' 67(4) . . . . ?
Zn1 O3 C13 C14 34.9(9) . . . . ?
Zn1 N3 C14 C13 41.4(8) . . . . ?
Zn1 N3 C14 C15 174.1(8) . . . . ?
Zn1 N3 C14 C15' 141.8(15) . . . . ?
O3 C13 C14 N3 -50.5(10) . . . . ?
O3 C13 C14 C15 -172.6(8) . . . . ?
O3 C13 C14 C15' 178.5(14) . . . . ?
N3 C14 C15 C16 172.7(12) . . . . ?
C13 C14 C15 C16 -65.1(17) . . . . ?
C15' C14 C15 C16 -50(2) . . . . ?
C14 C15 C16 C17 -67(2) . . . . ?
C14 C15 C16 C18 169.6(13) . . . . ?
N3 C14 C15' C16' 90(3) . . . . ?
C13 C14 C15' C16' -162(2) . . . . ?
C15 C14 C15' C16' 30.9(16) . . . . ?
C14 C15' C16' C17' 69(3) . . . . ?
C14 C15' C16' C18' 170(2) . . . . ?
